data_7710875
loop_
_publ_author_name
'Jia, Shuwen'
'Fan, Lingyue'
'Zheng, Chun-Yang'
'Jin, Sai'
'Li, Dongfeng'

_publ_section_title
;
 Mixed-valence {FeII2FeIII4} hexanuclear complexes with thermally induced
 Fe(III) spin crossover behavior
;
_journal_name_full 'Dalton Transactions'
_journal_paper_doi 10.1039/D2DT02041F
_journal_year 2022
_chemical_formula_moiety 'C106 H114 B2 Fe6 N34 O2, 4(Cl O4), 2(Cl0.735 O2.47)'
_chemical_formula_sum 'C106 H114 B2 Cl6 Fe6 N34 O26'
_chemical_formula_weight 2849.73
_chemical_name_systematic 2-298K
_space_group_crystal_system monoclinic
_space_group_IT_number 15
_space_group_name_Hall '-C 2yc'
_space_group_name_H-M_alt 'C 1 2/c 1'
_atom_sites_solution_hydrogens geom
_audit_creation_date 2021-07-06
_audit_creation_method
;
Olex2 1.3
(compiled 2020.11.12 svn.r5f609507 for OlexSys, GUI svn.r6272)
;
_audit_update_record
;
2021-12-07 deposited with the CCDC.	2022-07-29 downloaded from the CCDC.
;
_cell_angle_alpha 90
_cell_angle_beta 95.456(2)
_cell_angle_gamma 90
_cell_formula_units_Z 4
_cell_length_a 25.5260(11)
_cell_length_b 22.3469(10)
_cell_length_c 24.7393(11)
_cell_measurement_reflns_used 9968
_cell_measurement_temperature 296.15
_cell_measurement_theta_max 26.5858
_cell_measurement_theta_min 2.4264
_cell_volume 14048.0(11)
_computing_cell_refinement 'SAINT v7.68A (Bruker, 2009)'
_computing_data_reduction 'SAINT v7.68A (Bruker, 2009)'
_computing_molecular_graphics 'Olex2 1.3 (Dolomanov et al., 2009)'
_computing_publication_material 'Olex2 1.3 (Dolomanov et al., 2009)'
_computing_structure_refinement 'SHELXL 2018/3 (Sheldrick, 2015)'
_diffrn_ambient_temperature 296.15
_diffrn_measured_fraction_theta_full 0.996
_diffrn_measured_fraction_theta_max 0.997
_diffrn_measurement_device_type 'Bruker APEX-II CCD'
_diffrn_measurement_method '\f and \w scans'
_diffrn_radiation_monochromator graphite
_diffrn_radiation_type MoK\a
_diffrn_radiation_wavelength 0.71073
_diffrn_reflns_av_R_equivalents 0.0358
_diffrn_reflns_av_unetI/netI 0.0377
_diffrn_reflns_Laue_measured_fraction_full 0.996
_diffrn_reflns_Laue_measured_fraction_max 0.997
_diffrn_reflns_limit_h_max 30
_diffrn_reflns_limit_h_min -33
_diffrn_reflns_limit_k_max 29
_diffrn_reflns_limit_k_min -29
_diffrn_reflns_limit_l_max 32
_diffrn_reflns_limit_l_min -32
_diffrn_reflns_number 64783
_diffrn_reflns_point_group_measured_fraction_full 0.996
_diffrn_reflns_point_group_measured_fraction_max 0.997
_diffrn_reflns_theta_full 25.242
_diffrn_reflns_theta_max 28.000
_diffrn_reflns_theta_min 1.654
_diffrn_source_current 30.0
_diffrn_source_power 1.5
_diffrn_source_voltage 50.0
_diffrn_standards_number 0
_exptl_absorpt_coefficient_mu 0.792
_exptl_absorpt_correction_type none
_exptl_crystal_colour 'metallic light black'
_exptl_crystal_colour_lustre metallic
_exptl_crystal_colour_modifier light
_exptl_crystal_colour_primary black
_exptl_crystal_density_diffrn 1.347
_exptl_crystal_description block
_exptl_crystal_F_000 5856
_exptl_crystal_size_max 0.3
_exptl_crystal_size_mid 0.2
_exptl_crystal_size_min 0.2
_refine_diff_density_max 0.650
_refine_diff_density_min -0.469
_refine_diff_density_rms 0.076
_refine_ls_extinction_method none
_refine_ls_goodness_of_fit_ref 1.029
_refine_ls_hydrogen_treatment constr
_refine_ls_matrix_type full
_refine_ls_number_parameters 816
_refine_ls_number_reflns 16925
_refine_ls_number_restraints 3
_refine_ls_restrained_S_all 1.034
_refine_ls_R_factor_all 0.0861
_refine_ls_R_factor_gt 0.0540
_refine_ls_shift/su_max 0.004
_refine_ls_shift/su_mean 0.000
_refine_ls_structure_factor_coef Fsqd
_refine_ls_weighting_details 'w=1/[\s^2^(Fo^2^)+(0.0982P)^2^+17.3450P] where P=(Fo^2^+2Fc^2^)/3'
_refine_ls_weighting_scheme calc
_refine_ls_wR_factor_gt 0.1512
_refine_ls_wR_factor_ref 0.1808
_reflns_Friedel_coverage 0.000
_reflns_number_gt 11450
_reflns_number_total 16925
_reflns_threshold_expression 'I > 2\s(I)'
_cod_data_source_file d2dt02041f2.cif
_cod_data_source_block mo_150523k_0m_sq
_cod_database_code 7710875
_shelx_shelxl_version_number 2018/3
_shelx_space_group_comment
;
The symmetry employed for this shelxl refinement is uniquely defined
by the following loop, which should always be used as a source of
symmetry information in preference to the above space-group names.
They are only intended as comments.
;
_shelx_estimated_absorpt_t_max 0.858
_shelx_estimated_absorpt_t_min 0.797
_olex2_refinement_description
;
1. Fixed Uiso
 At 1.2 times of:
  All B(H) groups, All C(H) groups, All C(H,H) groups
 At 1.5 times of:
  All C(H,H,H) groups
2. Restrained distances
 Cl3-O11 = Cl3-O12
 1.44 with sigma of 0.01
 O11-O12
 2.35 with sigma of 0.02
3. Others
 Sof(O16)=1-FVAR(1)
 Sof(Cl3)=Sof(O11)=Sof(O12)=Sof(O15)=FVAR(1)
4.a Ternary CH refined with riding coordinates:
 B1(H1)
4.b Secondary CH2 refined with riding coordinates:
 C21(H21A,H21B), C22(H22A,H22B), C28(H28A,H28B), C39(H39A,H39B), C40(H40A,
 H40B), C46(H46A,H46B), C2S(H2SA,H2SB)
4.c Aromatic/amide H refined with riding coordinates:
 C4(H4), C6(H6), C8(H8), C10(H10), C12(H12), C14(H14), C16(H16), C17(H17),
 C18(H18), C19(H19), C24(H24), C25(H25), C26(H26), C27(H27), C30(H30), C31(H31),
  C32(H32), C33(H33), C34(H34), C35(H35), C36(H36), C37(H37), C42(H42),
 C43(H43), C44(H44), C45(H45), C48(H48), C49(H49), C50(H50), C51(H51)
4.d Idealised Me refined as rotating group:
 C7(H7A,H7B,H7C), C11(H11A,H11B,H11C), C15(H15A,H15B,H15C), C1S(H1SA,H1SB,H1SC)
;
_platon_squeeze_special_details
;
A solvent mask was calculated and 686 electrons were 
found in a volume of 2076\%A^3^ in 2 voids per unit cell. 
This is consistent with the presence of 
2[C4H10O], 2[C4H10O] per Asymmetric Unit 
which account for 672 electrons 
per unit cell.
;
_platon_squeeze_void_probe_radius 1.20
_olex2_submission_special_instructions 'No special instructions were received'

loop_
_space_group_symop_operation_xyz
'x, y, z'
'-x, y, -z+1/2'
'x+1/2, y+1/2, z'
'-x+1/2, y+1/2, -z+1/2'
'-x, -y, -z'
'x, -y, z-1/2'
'-x+1/2, -y+1/2, -z'
'x+1/2, -y+1/2, z-1/2'

loop_
_atom_site_label
_atom_site_type_symbol
_atom_site_fract_x
_atom_site_fract_y
_atom_site_fract_z
_atom_site_U_iso_or_equiv
_atom_site_adp_type
_atom_site_occupancy
_atom_site_site_symmetry_order
_atom_site_calc_flag
_atom_site_refinement_flags_posn
_atom_site_refinement_flags_adp
_atom_site_refinement_flags_occupancy
_atom_site_disorder_assembly
_atom_site_disorder_group
B1 B 0.27008(16) 0.84706(17) 0.30220(15) 0.0482(8) Uani 1 1 d . . . . .
H1 H 0.279521 0.842672 0.264922 0.058 Uiso 1 1 calc R U . . .
C1 C 0.28761(11) 0.84828(11) 0.48138(11) 0.0337(6) Uani 1 1 d . . . . .
C2 C 0.18710(11) 0.81607(12) 0.44657(11) 0.0354(6) Uani 1 1 d . . . . .
C3 C 0.21544(11) 0.93102(12) 0.45288(12) 0.0383(6) Uani 1 1 d . . . . .
C4 C 0.14222(13) 0.88896(14) 0.34153(14) 0.0483(7) Uani 1 1 d . . . . .
H4 H 0.120073 0.899732 0.367659 0.058 Uiso 1 1 calc R U . . .
C5 C 0.12701(15) 0.88452(17) 0.28675(15) 0.0604(9) Uani 1 1 d . . . . .
C6 C 0.17221(16) 0.86732(16) 0.26384(14) 0.0557(9) Uani 1 1 d . . . . .
H6 H 0.174747 0.860021 0.227169 0.067 Uiso 1 1 calc R U . . .
C7 C 0.07276(19) 0.8950(3) 0.2583(2) 0.0970(17) Uani 1 1 d . . . . .
H7A H 0.046795 0.879090 0.280013 0.145 Uiso 1 1 calc R U . . .
H7B H 0.069924 0.875433 0.223629 0.145 Uiso 1 1 calc R U . . .
H7C H 0.067090 0.937195 0.253260 0.145 Uiso 1 1 calc R U . . .
C8 C 0.27305(12) 0.73210(13) 0.40482(13) 0.0428(7) Uani 1 1 d . . . . .
H8 H 0.267490 0.719472 0.439633 0.051 Uiso 1 1 calc R U . . .
C9 C 0.28932(15) 0.69500(15) 0.36405(15) 0.0550(8) Uani 1 1 d . . . . .
C10 C 0.29236(15) 0.73319(15) 0.32072(15) 0.0547(8) Uani 1 1 d . . . . .
H10 H 0.302283 0.722252 0.286884 0.066 Uiso 1 1 calc R U . . .
C11 C 0.2998(2) 0.62936(18) 0.3681(2) 0.0940(16) Uani 1 1 d . . . . .
H11A H 0.334630 0.621255 0.358227 0.141 Uiso 1 1 calc R U . . .
H11B H 0.274546 0.608327 0.343933 0.141 Uiso 1 1 calc R U . . .
H11C H 0.297141 0.616288 0.404675 0.141 Uiso 1 1 calc R U . . .
C12 C 0.32486(13) 0.95497(14) 0.40078(15) 0.0493(7) Uani 1 1 d . . . . .
H12 H 0.326726 0.972598 0.434960 0.059 Uiso 1 1 calc R U . . .
C13 C 0.35367(16) 0.97354(17) 0.35865(18) 0.0639(10) Uani 1 1 d . . . . .
C14 C 0.33805(16) 0.93509(18) 0.31707(16) 0.0628(10) Uani 1 1 d . . . . .
H14 H 0.350416 0.935717 0.282908 0.075 Uiso 1 1 calc R U . . .
C15 C 0.3928(2) 1.0238(2) 0.3599(2) 0.1008(18) Uani 1 1 d . . . . .
H15A H 0.375334 1.061040 0.365288 0.151 Uiso 1 1 calc R U . . .
H15B H 0.408453 1.024998 0.326129 0.151 Uiso 1 1 calc R U . . .
H15C H 0.419791 1.017457 0.389156 0.151 Uiso 1 1 calc R U . . .
C16 C 0.40733(15) 0.75448(19) 0.43446(18) 0.0645(10) Uani 1 1 d . . . . .
H16 H 0.393143 0.717696 0.442913 0.077 Uiso 1 1 calc R U . . .
C17 C 0.42355(19) 0.7631(3) 0.38376(19) 0.0841(14) Uani 1 1 d . . . . .
H17 H 0.419496 0.732856 0.357879 0.101 Uiso 1 1 calc R U . . .
C18 C 0.4455(2) 0.8161(3) 0.3717(2) 0.0931(16) Uani 1 1 d . . . . .
H18 H 0.457429 0.821984 0.337704 0.112 Uiso 1 1 calc R U . . .
C19 C 0.45026(17) 0.8612(2) 0.40999(18) 0.0742(12) Uani 1 1 d . . . . .
H19 H 0.465303 0.897809 0.402309 0.089 Uiso 1 1 calc R U . . .
C20 C 0.43213(13) 0.85078(17) 0.45980(14) 0.0529(8) Uani 1 1 d . . . . .
C21 C 0.42978(15) 0.89899(16) 0.50120(15) 0.0576(9) Uani 1 1 d . . . . .
H21A H 0.398701 0.923311 0.492186 0.069 Uiso 1 1 calc R U . . .
H21B H 0.460416 0.924591 0.500714 0.069 Uiso 1 1 calc R U . . .
C22 C 0.3991(2) 0.91268(18) 0.59191(17) 0.0723(12) Uani 1 1 d . . . . .
H22A H 0.369660 0.931182 0.570435 0.087 Uiso 1 1 calc R U . . .
H22B H 0.422197 0.944192 0.606938 0.087 Uiso 1 1 calc R U . . .
C23 C 0.37913(17) 0.87684(19) 0.63734(16) 0.0671(10) Uani 1 1 d . . . . .
C24 C 0.3696(3) 0.9008(3) 0.6863(2) 0.1055(19) Uani 1 1 d . . . . .
H24 H 0.376419 0.941016 0.693741 0.127 Uiso 1 1 calc R U . . .
C25 C 0.3496(3) 0.8646(3) 0.7246(2) 0.114(2) Uani 1 1 d . . . . .
H25 H 0.342303 0.880268 0.757873 0.137 Uiso 1 1 calc R U . . .
C26 C 0.3404(2) 0.8048(3) 0.71311(18) 0.0924(16) Uani 1 1 d . . . . .
H26 H 0.327494 0.779568 0.738645 0.111 Uiso 1 1 calc R U . . .
C27 C 0.35075(15) 0.78340(19) 0.66350(15) 0.0626(10) Uani 1 1 d . . . . .
H27 H 0.344621 0.743183 0.655556 0.075 Uiso 1 1 calc R U . . .
C28 C 0.48218(16) 0.8598(2) 0.58255(19) 0.0763(13) Uani 1 1 d . . . . .
H28A H 0.507548 0.878778 0.561307 0.092 Uiso 1 1 calc R U . . .
H28B H 0.486103 0.877505 0.618489 0.092 Uiso 1 1 calc R U . . .
C29 C 0.49494(15) 0.7957(2) 0.58755(16) 0.0676(11) Uani 1 1 d . . . . .
C30 C 0.54545(18) 0.7754(3) 0.6031(2) 0.0943(16) Uani 1 1 d . . . . .
H30 H 0.573193 0.802431 0.607432 0.113 Uiso 1 1 calc R U . . .
C31 C 0.5545(2) 0.7178(3) 0.6119(3) 0.112(2) Uani 1 1 d . . . . .
H31 H 0.588380 0.704728 0.623083 0.134 Uiso 1 1 calc R U . . .
C32 C 0.5136(2) 0.6764(3) 0.6046(2) 0.1038(18) Uani 1 1 d . . . . .
H32 H 0.519300 0.635889 0.611232 0.125 Uiso 1 1 calc R U . . .
C33 C 0.46431(17) 0.6981(2) 0.58706(19) 0.0757(12) Uani 1 1 d . . . . .
H33 H 0.436658 0.671079 0.580747 0.091 Uiso 1 1 calc R U . . .
C34 C 0.1239(2) 1.0504(2) 0.35955(19) 0.0834(13) Uani 1 1 d . . . . .
H34 H 0.092685 1.033398 0.368797 0.100 Uiso 1 1 calc R U . . .
C35 C 0.1295(4) 1.0607(3) 0.3066(2) 0.129(3) Uani 1 1 d . . . . .
H35 H 0.102896 1.050509 0.279951 0.154 Uiso 1 1 calc R U . . .
C36 C 0.1744(5) 1.0860(4) 0.2931(3) 0.156(4) Uani 1 1 d . . . . .
H36 H 0.178712 1.094003 0.256916 0.188 Uiso 1 1 calc R U . . .
C37 C 0.2146(4) 1.1004(3) 0.3336(3) 0.127(3) Uani 1 1 d . . . . .
H37 H 0.245834 1.117482 0.324698 0.153 Uiso 1 1 calc R U . . .
C38 C 0.2066(2) 1.08854(18) 0.38700(19) 0.0768(13) Uani 1 1 d . . . . .
C39 C 0.24785(18) 1.0972(2) 0.4328(2) 0.0785(13) Uani 1 1 d . . . . .
H39A H 0.271375 1.062991 0.434920 0.094 Uiso 1 1 calc R U . . .
H39B H 0.268379 1.132443 0.426042 0.094 Uiso 1 1 calc R U . . .
C40 C 0.21035(16) 1.16745(16) 0.49558(19) 0.0685(11) Uani 1 1 d . . . . .
H40A H 0.220020 1.176702 0.533524 0.082 Uiso 1 1 calc R U . . .
H40B H 0.230249 1.193802 0.474020 0.082 Uiso 1 1 calc R U . . .
C41 C 0.15308(16) 1.17971(15) 0.48257(15) 0.0570(9) Uani 1 1 d . . . . .
C42 C 0.1337(2) 1.23731(17) 0.4740(2) 0.0824(13) Uani 1 1 d . . . . .
H42 H 0.156778 1.269571 0.474833 0.099 Uiso 1 1 calc R U . . .
C43 C 0.0814(2) 1.2465(2) 0.4644(3) 0.0975(17) Uani 1 1 d . . . . .
H43 H 0.068223 1.285125 0.459378 0.117 Uiso 1 1 calc R U . . .
C44 C 0.0483(2) 1.1991(2) 0.4622(3) 0.0946(16) Uani 1 1 d . . . . .
H44 H 0.012205 1.204612 0.454700 0.114 Uiso 1 1 calc R U . . .
C45 C 0.06874(17) 1.14277(18) 0.4711(2) 0.0715(11) Uani 1 1 d . . . . .
H45 H 0.045967 1.110221 0.469987 0.086 Uiso 1 1 calc R U . . .
C46 C 0.26203(17) 1.0819(2) 0.5304(2) 0.0817(13) Uani 1 1 d . . . . .
H46A H 0.287691 1.112663 0.541306 0.098 Uiso 1 1 calc R U . . .
H46B H 0.280758 1.047248 0.518531 0.098 Uiso 1 1 calc R U . . .
C47 C 0.23293(19) 1.06529(18) 0.57730(19) 0.0727(12) Uani 1 1 d . . . . .
C48 C 0.2579(3) 1.0603(2) 0.6297(3) 0.1006(18) Uani 1 1 d . . . . .
H48 H 0.293353 1.069954 0.636206 0.121 Uiso 1 1 calc R U . . .
C49 C 0.2320(4) 1.0423(3) 0.6701(3) 0.115(2) Uani 1 1 d . . . . .
H49 H 0.249173 1.038589 0.704827 0.138 Uiso 1 1 calc R U . . .
C50 C 0.1795(3) 1.0289(2) 0.6608(2) 0.101(2) Uani 1 1 d . . . . .
H50 H 0.160430 1.017044 0.689182 0.122 Uiso 1 1 calc R U . . .
C51 C 0.1551(2) 1.03345(18) 0.60727(18) 0.0776(13) Uani 1 1 d . . . . .
H51 H 0.119536 1.024192 0.600237 0.093 Uiso 1 1 calc R U . . .
Cl1 Cl 0.40987(5) 1.07169(5) 0.52939(7) 0.0908(4) Uani 1 1 d . . . . .
Cl3 Cl -0.02646(13) 1.0450(2) 0.33677(14) 0.1705(19) Uani 0.735(6) 1 d D . P A 1
Cl2 Cl 0.28832(4) 1.25428(5) 0.36128(4) 0.0699(3) Uani 1 1 d . . . . .
Fe1 Fe 0.23999(2) 0.86199(2) 0.42078(2) 0.03206(11) Uani 1 1 d . . . . .
Fe2 Fe 0.38250(2) 0.79307(2) 0.54754(2) 0.04074(12) Uani 1 1 d . . . . .
Fe3 Fe 0.15446(2) 1.04701(2) 0.48283(2) 0.04678(13) Uani 1 1 d . . . . .
N1 N 0.31956(10) 0.83784(11) 0.51604(10) 0.0414(5) Uani 1 1 d . . . . .
N2 N 0.15345(10) 0.78442(12) 0.45694(11) 0.0455(6) Uani 1 1 d . . . . .
N3 N 0.19977(12) 0.97347(12) 0.47280(12) 0.0546(7) Uani 1 1 d . . . . .
N4 N 0.19327(10) 0.87561(11) 0.35193(10) 0.0409(5) Uani 1 1 d . . . . .
N5 N 0.21154(11) 0.86300(12) 0.30349(10) 0.0463(6) Uani 1 1 d . . . . .
N6 N 0.26662(10) 0.78801(10) 0.38679(10) 0.0373(5) Uani 1 1 d . . . . .
N7 N 0.27888(11) 0.78817(12) 0.33481(10) 0.0450(6) Uani 1 1 d . . . . .
N8 N 0.29424(10) 0.90847(11) 0.38532(10) 0.0422(6) Uani 1 1 d . . . . .
N9 N 0.30234(11) 0.89644(12) 0.33286(11) 0.0483(6) Uani 1 1 d . . . . .
N10 N 0.41139(10) 0.79753(12) 0.47191(11) 0.0460(6) Uani 1 1 d . . . . .
N11 N 0.42807(11) 0.87324(13) 0.55683(12) 0.0530(7) Uani 1 1 d . . . . .
N12 N 0.36940(11) 0.81854(14) 0.62600(11) 0.0528(7) Uani 1 1 d . . . . .
N13 N 0.45476(11) 0.75615(15) 0.57881(12) 0.0571(7) Uani 1 1 d . . . . .
N14 N 0.16133(14) 1.06355(13) 0.39902(13) 0.0603(8) Uani 1 1 d . . . . .
N15 N 0.22534(12) 1.10417(13) 0.48513(13) 0.0585(7) Uani 1 1 d . . . . .
N16 N 0.12047(12) 1.13334(12) 0.48128(12) 0.0530(7) Uani 1 1 d . . . . .
N17 N 0.18259(14) 1.05102(13) 0.56651(13) 0.0592(8) Uani 1 1 d . . . . .
O4 O 0.45719(18) 1.0395(2) 0.5442(4) 0.204(4) Uani 1 1 d . . . . .
O3 O 0.4201(4) 1.1127(3) 0.4922(3) 0.232(4) Uani 1 1 d . . . . .
O2 O 0.37216(15) 1.02924(16) 0.5114(2) 0.1190(15) Uani 1 1 d . . . . .
O1 O 0.3939(2) 1.1033(3) 0.5729(2) 0.163(2) Uani 1 1 d . . . . .
O11 O -0.0797(2) 1.0599(5) 0.3224(3) 0.202(5) Uani 0.735(6) 1 d D . P A 1
O12 O -0.0099(6) 1.1083(4) 0.3385(8) 0.321(10) Uani 0.735(6) 1 d D . P A 1
O8 O 0.3207(2) 1.2100(3) 0.3779(4) 0.247(5) Uani 1 1 d . . . . .
O7 O 0.31536(17) 1.30964(17) 0.36404(18) 0.1093(12) Uani 1 1 d . . . . .
O6 O 0.2659(2) 1.2434(3) 0.30890(17) 0.162(2) Uani 1 1 d . . . . .
O5 O 0.2493(3) 1.2524(3) 0.3946(2) 0.176(3) Uani 1 1 d . . . . .
O1S O 0.09191(11) 1.01060(12) 0.48418(13) 0.0734(8) Uani 1 1 d . . . . .
C2S C 0.0686(3) 0.9566(2) 0.4779(3) 0.111(2) Uani 1 1 d . . . . .
H2SA H 0.082061 0.937119 0.446984 0.133 Uiso 1 1 calc R U . . .
H2SB H 0.031233 0.963055 0.468622 0.133 Uiso 1 1 calc R U . . .
C1S C 0.0745(4) 0.9165(3) 0.5221(4) 0.153(3) Uani 1 1 d . . . . .
H1SA H 0.110970 0.906399 0.529812 0.230 Uiso 1 1 calc R U . . .
H1SB H 0.054513 0.880893 0.513228 0.230 Uiso 1 1 calc R U . . .
H1SC H 0.061957 0.935105 0.553442 0.230 Uiso 1 1 calc R U . . .
O16 O -0.0029(6) 1.0334(8) 0.2877(6) 0.111(6) Uani 0.265(6) 1 d . . P A 1
O15 O -0.0122(7) 1.0260(18) 0.3711(6) 0.55(3) Uani 0.735(6) 1 d . . P A 1

loop_
_atom_site_aniso_label
_atom_site_aniso_U_11
_atom_site_aniso_U_22
_atom_site_aniso_U_33
_atom_site_aniso_U_23
_atom_site_aniso_U_13
_atom_site_aniso_U_12
B1 0.056(2) 0.054(2) 0.0357(17) 0.0007(15) 0.0108(16) 0.0007(17)
C1 0.0352(14) 0.0288(12) 0.0383(14) 0.0023(10) 0.0095(12) -0.0022(10)
C2 0.0345(14) 0.0356(13) 0.0349(14) -0.0010(11) -0.0017(11) 0.0060(11)
C3 0.0376(15) 0.0359(13) 0.0413(15) 0.0025(12) 0.0042(12) -0.0003(11)
C4 0.0446(18) 0.0453(16) 0.0540(19) 0.0059(14) -0.0009(14) 0.0053(13)
C5 0.057(2) 0.063(2) 0.057(2) 0.0126(17) -0.0161(17) 0.0024(17)
C6 0.070(2) 0.0569(19) 0.0375(16) 0.0084(14) -0.0094(16) -0.0024(17)
C7 0.067(3) 0.126(4) 0.089(3) 0.009(3) -0.036(3) 0.004(3)
C8 0.0416(16) 0.0372(14) 0.0493(17) 0.0033(12) 0.0022(13) 0.0035(12)
C9 0.056(2) 0.0447(17) 0.063(2) -0.0101(15) 0.0029(17) 0.0110(15)
C10 0.062(2) 0.0523(18) 0.0504(19) -0.0127(15) 0.0114(16) 0.0079(16)
C11 0.133(5) 0.047(2) 0.102(4) -0.012(2) 0.010(3) 0.027(2)
C12 0.0456(18) 0.0431(16) 0.059(2) 0.0060(14) 0.0059(15) -0.0067(13)
C13 0.058(2) 0.058(2) 0.077(3) 0.0117(19) 0.0182(19) -0.0123(17)
C14 0.064(2) 0.066(2) 0.062(2) 0.0151(18) 0.0243(18) -0.0072(18)
C15 0.099(4) 0.091(3) 0.117(4) 0.010(3) 0.034(3) -0.049(3)
C16 0.046(2) 0.069(2) 0.077(3) -0.011(2) 0.0008(18) 0.0000(17)
C17 0.068(3) 0.118(4) 0.068(3) -0.029(3) 0.014(2) -0.006(3)
C18 0.077(3) 0.143(5) 0.062(3) 0.000(3) 0.022(2) -0.006(3)
C19 0.063(3) 0.095(3) 0.066(3) 0.014(2) 0.011(2) -0.014(2)
C20 0.0381(17) 0.068(2) 0.0513(19) 0.0111(16) 0.0005(14) -0.0061(15)
C21 0.058(2) 0.0533(19) 0.062(2) 0.0111(16) 0.0051(17) -0.0168(16)
C22 0.096(3) 0.058(2) 0.065(2) -0.0130(18) 0.017(2) -0.029(2)
C23 0.073(3) 0.071(2) 0.057(2) -0.0131(18) 0.0101(19) -0.022(2)
C24 0.139(5) 0.100(4) 0.081(3) -0.037(3) 0.031(3) -0.041(4)
C25 0.135(5) 0.154(6) 0.059(3) -0.032(3) 0.037(3) -0.046(4)
C26 0.099(4) 0.130(4) 0.049(2) -0.006(3) 0.011(2) -0.044(3)
C27 0.059(2) 0.080(3) 0.0470(19) 0.0082(18) -0.0015(16) -0.0221(19)
C28 0.057(2) 0.089(3) 0.078(3) 0.014(2) -0.019(2) -0.035(2)
C29 0.042(2) 0.101(3) 0.058(2) 0.013(2) -0.0098(16) -0.0180(19)
C30 0.043(2) 0.140(5) 0.095(4) 0.016(3) -0.014(2) -0.014(3)
C31 0.052(3) 0.155(6) 0.124(5) 0.028(4) -0.017(3) 0.014(3)
C32 0.072(3) 0.115(4) 0.120(5) 0.029(4) -0.011(3) 0.024(3)
C33 0.055(2) 0.084(3) 0.086(3) 0.023(2) -0.005(2) 0.002(2)
C34 0.115(4) 0.065(3) 0.068(3) 0.002(2) -0.005(3) 0.002(3)
C35 0.205(8) 0.117(5) 0.060(3) 0.001(3) -0.003(4) -0.022(5)
C36 0.286(12) 0.131(6) 0.058(4) 0.000(4) 0.046(5) -0.019(7)
C37 0.207(8) 0.098(4) 0.089(4) -0.007(3) 0.080(5) -0.032(5)
C38 0.112(4) 0.053(2) 0.073(3) -0.0050(19) 0.045(3) -0.006(2)
C39 0.075(3) 0.062(2) 0.106(4) -0.011(2) 0.049(3) -0.010(2)
C40 0.069(3) 0.0431(18) 0.094(3) -0.0149(19) 0.012(2) -0.0080(17)
C41 0.072(2) 0.0388(16) 0.063(2) -0.0082(15) 0.0180(18) -0.0013(15)
C42 0.098(4) 0.0359(18) 0.114(4) -0.001(2) 0.015(3) 0.002(2)
C43 0.105(4) 0.046(2) 0.142(5) 0.004(3) 0.016(4) 0.021(2)
C44 0.074(3) 0.075(3) 0.135(5) 0.007(3) 0.012(3) 0.028(3)
C45 0.058(2) 0.056(2) 0.101(3) 0.001(2) 0.012(2) 0.0052(18)
C46 0.051(2) 0.082(3) 0.110(4) -0.018(3) -0.003(2) 0.004(2)
C47 0.079(3) 0.057(2) 0.079(3) -0.016(2) -0.007(2) 0.014(2)
C48 0.115(5) 0.080(3) 0.098(4) -0.014(3) -0.038(4) 0.016(3)
C49 0.164(7) 0.091(4) 0.082(4) -0.015(3) -0.036(4) 0.025(4)
C50 0.183(7) 0.060(3) 0.063(3) -0.002(2) 0.021(4) 0.017(3)
C51 0.112(4) 0.055(2) 0.069(3) -0.0068(19) 0.023(3) 0.011(2)
Cl1 0.0778(8) 0.0612(6) 0.1377(11) -0.0191(7) 0.0337(7) -0.0214(5)
Cl3 0.115(2) 0.284(5) 0.109(2) -0.013(2) -0.0064(17) -0.045(3)
Cl2 0.0764(7) 0.0762(6) 0.0572(5) 0.0090(5) 0.0069(5) -0.0113(5)
Fe1 0.0325(2) 0.02973(18) 0.0340(2) 0.00209(14) 0.00352(15) 0.00118(14)
Fe2 0.0321(2) 0.0463(2) 0.0428(2) 0.00786(18) -0.00190(17) -0.00572(17)
Fe3 0.0490(3) 0.0343(2) 0.0578(3) -0.00457(19) 0.0090(2) 0.00168(18)
N1 0.0387(13) 0.0415(12) 0.0430(14) 0.0041(10) -0.0008(11) -0.0047(10)
N2 0.0345(13) 0.0499(14) 0.0521(15) 0.0118(12) 0.0030(11) -0.0045(11)
N3 0.0619(18) 0.0413(14) 0.0621(18) -0.0049(13) 0.0143(14) 0.0060(13)
N4 0.0436(14) 0.0420(13) 0.0368(12) 0.0031(10) 0.0018(10) 0.0018(10)
N5 0.0550(16) 0.0472(14) 0.0363(13) 0.0050(11) 0.0016(11) 0.0026(12)
N6 0.0383(13) 0.0361(11) 0.0379(12) -0.0007(9) 0.0051(10) 0.0026(9)
N7 0.0474(15) 0.0492(14) 0.0396(13) -0.0020(11) 0.0103(11) 0.0057(11)
N8 0.0420(14) 0.0412(13) 0.0447(14) 0.0054(10) 0.0103(11) -0.0009(10)
N9 0.0519(16) 0.0508(15) 0.0442(14) 0.0068(12) 0.0154(12) -0.0035(12)
N10 0.0325(13) 0.0543(15) 0.0506(15) 0.0017(12) 0.0009(11) -0.0001(11)
N11 0.0503(16) 0.0545(16) 0.0529(16) 0.0033(13) -0.0022(13) -0.0177(13)
N12 0.0491(16) 0.0639(17) 0.0445(15) -0.0016(13) -0.0004(12) -0.0152(13)
N13 0.0399(15) 0.076(2) 0.0538(17) 0.0168(15) -0.0039(12) -0.0064(14)
N14 0.084(2) 0.0416(14) 0.0560(18) -0.0025(13) 0.0124(16) 0.0011(15)
N15 0.0526(17) 0.0505(16) 0.074(2) -0.0105(14) 0.0152(15) -0.0002(13)
N16 0.0562(17) 0.0432(14) 0.0608(17) -0.0036(12) 0.0121(14) 0.0034(12)
N17 0.073(2) 0.0470(15) 0.0590(18) -0.0054(13) 0.0110(16) 0.0066(14)
O4 0.068(3) 0.128(4) 0.417(11) -0.071(5) 0.021(4) -0.020(3)
O3 0.398(12) 0.107(4) 0.214(7) 0.017(4) 0.143(7) -0.048(6)
O2 0.076(2) 0.074(2) 0.204(5) -0.033(2) -0.008(3) -0.0026(17)
O1 0.160(5) 0.177(5) 0.157(5) -0.073(4) 0.041(4) -0.018(4)
O11 0.086(5) 0.412(15) 0.103(5) 0.000(7) -0.015(4) 0.001(6)
O12 0.336(19) 0.192(11) 0.43(3) -0.140(14) 0.005(18) 0.029(13)
O8 0.112(4) 0.132(4) 0.477(13) 0.140(6) -0.076(6) -0.031(3)
O7 0.112(3) 0.083(2) 0.135(3) 0.012(2) 0.020(2) -0.025(2)
O6 0.183(5) 0.236(6) 0.067(2) -0.031(3) 0.009(3) -0.048(5)
O5 0.200(6) 0.199(6) 0.145(4) -0.064(4) 0.105(4) -0.097(5)
O1S 0.0640(17) 0.0504(14) 0.106(2) 0.0008(14) 0.0104(15) -0.0080(12)
C2S 0.129(5) 0.070(3) 0.132(5) 0.010(3) 0.000(4) -0.028(3)
C1S 0.185(8) 0.095(5) 0.178(8) 0.010(5) 0.010(6) -0.034(5)
O16 0.094(10) 0.149(13) 0.101(10) -0.035(9) 0.058(8) -0.013(9)
O15 0.256(17) 1.25(9) 0.114(9) -0.01(2) -0.042(9) 0.25(3)

loop_
_atom_type_symbol
_atom_type_description
_atom_type_scat_dispersion_real
_atom_type_scat_dispersion_imag
_atom_type_scat_source
C C 0.0033 0.0016 'International Tables Vol C Tables 4.2.6.8 and 6.1.1.4'
H H 0.0000 0.0000 'International Tables Vol C Tables 4.2.6.8 and 6.1.1.4'
B B 0.0013 0.0007 'International Tables Vol C Tables 4.2.6.8 and 6.1.1.4'
Cl Cl 0.1484 0.1585 'International Tables Vol C Tables 4.2.6.8 and 6.1.1.4'
Fe Fe 0.3463 0.8444 'International Tables Vol C Tables 4.2.6.8 and 6.1.1.4'
N N 0.0061 0.0033 'International Tables Vol C Tables 4.2.6.8 and 6.1.1.4'
O O 0.0106 0.0060 'International Tables Vol C Tables 4.2.6.8 and 6.1.1.4'

loop_
_geom_angle_atom_site_label_1
_geom_angle_atom_site_label_2
_geom_angle_atom_site_label_3
_geom_angle
_geom_angle_site_symmetry_1
_geom_angle_site_symmetry_3
_geom_angle_publ_flag
N5 B1 H1 111.6 . . ?
N5 B1 N7 106.2(3) . . ?
N7 B1 H1 111.6 . . ?
N9 B1 H1 111.6 . . ?
N9 B1 N5 107.5(3) . . ?
N9 B1 N7 108.0(3) . . ?
N1 C1 Fe1 174.6(3) . . ?
N2 C2 Fe1 172.3(3) . . ?
N3 C3 Fe1 179.3(3) . . ?
C5 C4 H4 124.7 . . ?
N4 C4 H4 124.7 . . ?
N4 C4 C5 110.6(3) . . ?
C4 C5 C6 104.7(3) . . ?
C4 C5 C7 127.4(4) . . ?
C6 C5 C7 127.9(4) . . ?
C5 C6 H6 125.8 . . ?
N5 C6 C5 108.4(3) . . ?
N5 C6 H6 125.8 . . ?
C5 C7 H7A 109.5 . . ?
C5 C7 H7B 109.5 . . ?
C5 C7 H7C 109.5 . . ?
H7A C7 H7B 109.5 . . ?
H7A C7 H7C 109.5 . . ?
H7B C7 H7C 109.5 . . ?
C9 C8 H8 124.7 . . ?
N6 C8 H8 124.7 . . ?
N6 C8 C9 110.5(3) . . ?
C8 C9 C11 126.7(4) . . ?
C10 C9 C8 103.7(3) . . ?
C10 C9 C11 129.6(4) . . ?
C9 C10 H10 125.3 . . ?
N7 C10 C9 109.4(3) . . ?
N7 C10 H10 125.3 . . ?
C9 C11 H11A 109.5 . . ?
C9 C11 H11B 109.5 . . ?
C9 C11 H11C 109.5 . . ?
H11A C11 H11B 109.5 . . ?
H11A C11 H11C 109.5 . . ?
H11B C11 H11C 109.5 . . ?
C13 C12 H12 124.6 . . ?
N8 C12 H12 124.6 . . ?
N8 C12 C13 110.7(3) . . ?
C12 C13 C15 127.2(4) . . ?
C14 C13 C12 103.8(3) . . ?
C14 C13 C15 129.1(4) . . ?
C13 C14 H14 125.0 . . ?
N9 C14 C13 110.0(3) . . ?
N9 C14 H14 125.0 . . ?
C13 C15 H15A 109.5 . . ?
C13 C15 H15B 109.5 . . ?
C13 C15 H15C 109.5 . . ?
H15A C15 H15B 109.5 . . ?
H15A C15 H15C 109.5 . . ?
H15B C15 H15C 109.5 . . ?
C17 C16 H16 119.2 . . ?
N10 C16 H16 119.2 . . ?
N10 C16 C17 121.6(4) . . ?
C16 C17 H17 120.3 . . ?
C18 C17 C16 119.5(4) . . ?
C18 C17 H17 120.3 . . ?
C17 C18 H18 120.1 . . ?
C17 C18 C19 119.9(4) . . ?
C19 C18 H18 120.1 . . ?
C18 C19 H19 120.8 . . ?
C20 C19 C18 118.3(4) . . ?
C20 C19 H19 120.8 . . ?
C19 C20 C21 122.1(4) . . ?
N10 C20 C19 121.4(4) . . ?
N10 C20 C21 116.3(3) . . ?
C20 C21 H21A 109.4 . . ?
C20 C21 H21B 109.4 . . ?
C20 C21 N11 111.1(3) . . ?
H21A C21 H21B 108.0 . . ?
N11 C21 H21A 109.4 . . ?
N11 C21 H21B 109.4 . . ?
H22A C22 H22B 108.2 . . ?
C23 C22 H22A 109.6 . . ?
C23 C22 H22B 109.6 . . ?
N11 C22 H22A 109.6 . . ?
N11 C22 H22B 109.6 . . ?
N11 C22 C23 110.1(3) . . ?
C24 C23 C22 123.6(4) . . ?
N12 C23 C22 115.2(3) . . ?
N12 C23 C24 121.1(4) . . ?
C23 C24 H24 120.5 . . ?
C23 C24 C25 119.1(5) . . ?
C25 C24 H24 120.5 . . ?
C24 C25 H25 120.2 . . ?
C26 C25 C24 119.6(5) . . ?
C26 C25 H25 120.2 . . ?
C25 C26 H26 120.7 . . ?
C27 C26 C25 118.7(5) . . ?
C27 C26 H26 120.7 . . ?
C26 C27 H27 119.0 . . ?
N12 C27 C26 122.0(4) . . ?
N12 C27 H27 119.0 . . ?
H28A C28 H28B 107.5 . . ?
C29 C28 H28A 108.6 . . ?
C29 C28 H28B 108.6 . . ?
C29 C28 N11 114.9(3) . . ?
N11 C28 H28A 108.6 . . ?
N11 C28 H28B 108.6 . . ?
C30 C29 C28 122.4(4) . . ?
N13 C29 C28 117.6(3) . . ?
N13 C29 C30 120.0(5) . . ?
C29 C30 H30 119.7 . . ?
C31 C30 C29 120.5(5) . . ?
C31 C30 H30 119.7 . . ?
C30 C31 H31 119.7 . . ?
C30 C31 C32 120.5(5) . . ?
C32 C31 H31 119.7 . . ?
C31 C32 H32 121.3 . . ?
C33 C32 C31 117.3(5) . . ?
C33 C32 H32 121.3 . . ?
C32 C33 H33 118.7 . . ?
N13 C33 C32 122.5(5) . . ?
N13 C33 H33 118.7 . . ?
C35 C34 H34 118.8 . . ?
N14 C34 H34 118.8 . . ?
N14 C34 C35 122.5(6) . . ?
C34 C35 H35 120.5 . . ?
C36 C35 C34 118.9(7) . . ?
C36 C35 H35 120.5 . . ?
C35 C36 H36 120.0 . . ?
C35 C36 C37 120.0(6) . . ?
C37 C36 H36 120.0 . . ?
C36 C37 H37 120.8 . . ?
C38 C37 C36 118.4(7) . . ?
C38 C37 H37 120.8 . . ?
C37 C38 C39 123.2(5) . . ?
N14 C38 C37 120.0(6) . . ?
N14 C38 C39 116.6(4) . . ?
C38 C39 H39A 109.2 . . ?
C38 C39 H39B 109.2 . . ?
H39A C39 H39B 107.9 . . ?
N15 C39 C38 112.2(3) . . ?
N15 C39 H39A 109.2 . . ?
N15 C39 H39B 109.2 . . ?
H40A C40 H40B 107.7 . . ?
C41 C40 H40A 108.9 . . ?
C41 C40 H40B 108.9 . . ?
C41 C40 N15 113.5(3) . . ?
N15 C40 H40A 108.9 . . ?
N15 C40 H40B 108.9 . . ?
C42 C41 C40 122.1(4) . . ?
N16 C41 C40 117.5(3) . . ?
N16 C41 C42 120.4(4) . . ?
C41 C42 H42 120.0 . . ?
C43 C42 C41 120.0(4) . . ?
C43 C42 H42 120.0 . . ?
C42 C43 H43 120.3 . . ?
C42 C43 C44 119.4(4) . . ?
C44 C43 H43 120.3 . . ?
C43 C44 H44 120.5 . . ?
C43 C44 C45 119.0(5) . . ?
C45 C44 H44 120.5 . . ?
C44 C45 H45 119.0 . . ?
N16 C45 C44 121.9(4) . . ?
N16 C45 H45 119.0 . . ?
H46A C46 H46B 108.1 . . ?
C47 C46 H46A 109.6 . . ?
C47 C46 H46B 109.6 . . ?
N15 C46 H46A 109.6 . . ?
N15 C46 H46B 109.6 . . ?
N15 C46 C47 110.4(4) . . ?
C48 C47 C46 122.0(5) . . ?
N17 C47 C46 116.8(4) . . ?
N17 C47 C48 121.1(5) . . ?
C47 C48 H48 119.5 . . ?
C49 C48 C47 121.0(6) . . ?
C49 C48 H48 119.5 . . ?
C48 C49 H49 120.2 . . ?
C48 C49 C50 119.6(6) . . ?
C50 C49 H49 120.2 . . ?
C49 C50 H50 120.7 . . ?
C49 C50 C51 118.6(6) . . ?
C51 C50 H50 120.7 . . ?
C50 C51 H51 119.7 . . ?
N17 C51 C50 120.6(6) . . ?
N17 C51 H51 119.7 . . ?
O3 Cl1 O4 107.8(5) . . ?
O3 Cl1 O2 114.9(5) . . ?
O3 Cl1 O1 106.0(4) . . ?
O2 Cl1 O4 106.4(3) . . ?
O1 Cl1 O4 111.3(5) . . ?
O1 Cl1 O2 110.6(3) . . ?
O11 Cl3 O12 92.7(8) . . ?
O11 Cl3 O16 107.5(8) . . ?
O16 Cl3 O12 93.1(10) . . ?
O15 Cl3 O11 125.8(12) . . ?
O15 Cl3 O12 108(2) . . ?
O15 Cl3 O16 120.2(15) . . ?
O8 Cl2 O7 110.4(3) . . ?
O8 Cl2 O6 110.3(5) . . ?
O8 Cl2 O5 105.1(5) . . ?
O6 Cl2 O7 110.8(3) . . ?
O5 Cl2 O7 112.5(3) . . ?
O5 Cl2 O6 107.6(4) . . ?
C1 Fe1 C3 90.76(12) . . ?
C1 Fe1 N4 175.57(11) . . ?
C1 Fe1 N6 88.89(11) . . ?
C1 Fe1 N8 90.71(11) . . ?
C2 Fe1 C1 94.17(11) . . ?
C2 Fe1 C3 91.49(12) . . ?
C2 Fe1 N4 89.00(11) . . ?
C2 Fe1 N6 88.56(11) . . ?
C2 Fe1 N8 174.06(11) . . ?
C3 Fe1 N4 92.25(11) . . ?
C3 Fe1 N6 179.65(13) . . ?
C3 Fe1 N8 91.83(11) . . ?
N6 Fe1 N4 88.10(10) . . ?
N8 Fe1 N4 85.95(10) . . ?
N8 Fe1 N6 88.15(10) . . ?
N1 Fe2 N10 88.03(10) . . ?
N1 Fe2 N11 91.82(11) . . ?
N1 Fe2 N12 91.86(11) . . ?
N1 Fe2 N13 172.32(11) . . ?
N2 Fe2 N1 93.77(10) 7_566 . ?
N2 Fe2 N10 101.30(11) 7_566 . ?
N2 Fe2 N11 174.36(11) 7_566 . ?
N2 Fe2 N12 100.30(11) 7_566 . ?
N2 Fe2 N13 93.66(11) 7_566 . ?
N10 Fe2 N11 79.65(11) . . ?
N10 Fe2 N12 158.36(11) . . ?
N10 Fe2 N13 88.63(11) . . ?
N12 Fe2 N11 78.72(11) . . ?
N12 Fe2 N13 88.71(12) . . ?
N13 Fe2 N11 80.78(12) . . ?
N3 Fe3 N14 85.48(12) . . ?
N3 Fe3 N15 89.80(12) . . ?
N3 Fe3 N16 165.97(12) . . ?
N3 Fe3 N17 90.54(12) . . ?
N14 Fe3 N15 77.40(13) . . ?
N16 Fe3 N14 84.01(12) . . ?
N16 Fe3 N15 78.85(11) . . ?
N16 Fe3 N17 94.54(11) . . ?
N17 Fe3 N14 152.69(14) . . ?
N17 Fe3 N15 75.57(13) . . ?
O1S Fe3 N3 98.79(12) . . ?
O1S Fe3 N14 104.63(14) . . ?
O1S Fe3 N15 171.28(12) . . ?
O1S Fe3 N16 92.86(12) . . ?
O1S Fe3 N17 102.68(14) . . ?
C1 N1 Fe2 152.1(2) . . ?
C2 N2 Fe2 151.6(3) . 7_566 ?
C3 N3 Fe3 159.3(3) . . ?
C4 N4 Fe1 133.3(2) . . ?
C4 N4 N5 106.7(2) . . ?
N5 N4 Fe1 119.45(19) . . ?
C6 N5 B1 131.6(3) . . ?
C6 N5 N4 109.6(3) . . ?
N4 N5 B1 118.8(2) . . ?
C8 N6 Fe1 132.1(2) . . ?
C8 N6 N7 106.8(2) . . ?
N7 N6 Fe1 121.03(18) . . ?
C10 N7 B1 132.5(3) . . ?
C10 N7 N6 109.6(3) . . ?
N6 N7 B1 117.6(2) . . ?
C12 N8 Fe1 133.6(2) . . ?
C12 N8 N9 106.8(3) . . ?
N9 N8 Fe1 119.38(19) . . ?
C14 N9 B1 131.9(3) . . ?
C14 N9 N8 108.7(3) . . ?
N8 N9 B1 119.4(2) . . ?
C16 N10 C20 119.3(3) . . ?
C16 N10 Fe2 125.5(3) . . ?
C20 N10 Fe2 115.0(2) . . ?
C21 N11 Fe2 106.7(2) . . ?
C22 N11 C21 111.7(3) . . ?
C22 N11 C28 111.3(3) . . ?
C22 N11 Fe2 105.3(2) . . ?
C28 N11 C21 111.2(3) . . ?
C28 N11 Fe2 110.4(2) . . ?
C23 N12 Fe2 114.5(2) . . ?
C27 N12 C23 119.5(3) . . ?
C27 N12 Fe2 125.9(3) . . ?
C29 N13 Fe2 115.3(3) . . ?
C33 N13 C29 119.1(3) . . ?
C33 N13 Fe2 125.5(3) . . ?
C34 N14 C38 120.2(4) . . ?
C34 N14 Fe3 123.7(3) . . ?
C38 N14 Fe3 116.1(3) . . ?
C39 N15 C40 112.3(3) . . ?
C39 N15 C46 111.0(4) . . ?
C39 N15 Fe3 107.6(2) . . ?
C40 N15 Fe3 109.2(2) . . ?
C46 N15 C40 110.0(3) . . ?
C46 N15 Fe3 106.5(3) . . ?
C41 N16 C45 119.1(3) . . ?
C41 N16 Fe3 117.2(2) . . ?
C45 N16 Fe3 122.9(2) . . ?
C47 N17 C51 119.1(4) . . ?
C47 N17 Fe3 115.9(3) . . ?
C51 N17 Fe3 124.5(3) . . ?
C2S O1S Fe3 141.9(4) . . ?
O1S C2S H2SA 107.9 . . ?
O1S C2S H2SB 107.9 . . ?
O1S C2S C1S 117.7(6) . . ?
H2SA C2S H2SB 107.2 . . ?
C1S C2S H2SA 107.9 . . ?
C1S C2S H2SB 107.9 . . ?
C2S C1S H1SA 109.5 . . ?
C2S C1S H1SB 109.5 . . ?
C2S C1S H1SC 109.5 . . ?
H1SA C1S H1SB 109.5 . . ?
H1SA C1S H1SC 109.5 . . ?
H1SB C1S H1SC 109.5 . . ?

loop_
_geom_bond_atom_site_label_1
_geom_bond_atom_site_label_2
_geom_bond_distance
_geom_bond_site_symmetry_2
_geom_bond_publ_flag
B1 H1 0.9800 . ?
B1 N5 1.539(5) . ?
B1 N7 1.549(5) . ?
B1 N9 1.534(5) . ?
C1 Fe1 1.863(3) . ?
C1 N1 1.150(4) . ?
C2 Fe1 1.856(3) . ?
C2 N2 1.160(4) . ?
C3 Fe1 1.870(3) . ?
C3 N3 1.158(4) . ?
C4 H4 0.9300 . ?
C4 C5 1.377(5) . ?
C4 N4 1.338(4) . ?
C5 C6 1.387(6) . ?
C5 C7 1.511(5) . ?
C6 H6 0.9300 . ?
C6 N5 1.339(4) . ?
C7 H7A 0.9600 . ?
C7 H7B 0.9600 . ?
C7 H7C 0.9600 . ?
C8 H8 0.9300 . ?
C8 C9 1.399(5) . ?
C8 N6 1.331(4) . ?
C9 C10 1.378(5) . ?
C9 C11 1.493(5) . ?
C10 H10 0.9300 . ?
C10 N7 1.331(4) . ?
C11 H11A 0.9600 . ?
C11 H11B 0.9600 . ?
C11 H11C 0.9600 . ?
C12 H12 0.9300 . ?
C12 C13 1.395(5) . ?
C12 N8 1.334(4) . ?
C13 C14 1.370(6) . ?
C13 C15 1.502(5) . ?
C14 H14 0.9300 . ?
C14 N9 1.341(4) . ?
C15 H15A 0.9600 . ?
C15 H15B 0.9600 . ?
C15 H15C 0.9600 . ?
C16 H16 0.9300 . ?
C16 C17 1.371(6) . ?
C16 N10 1.333(5) . ?
C17 H17 0.9300 . ?
C17 C18 1.355(8) . ?
C18 H18 0.9300 . ?
C18 C19 1.382(7) . ?
C19 H19 0.9300 . ?
C19 C20 1.377(5) . ?
C20 C21 1.492(5) . ?
C20 N10 1.348(4) . ?
C21 H21A 0.9700 . ?
C21 H21B 0.9700 . ?
C21 N11 1.496(4) . ?
C22 H22A 0.9700 . ?
C22 H22B 0.9700 . ?
C22 C23 1.508(6) . ?
C22 N11 1.483(5) . ?
C23 C24 1.368(6) . ?
C23 N12 1.351(5) . ?
C24 H24 0.9300 . ?
C24 C25 1.380(8) . ?
C25 H25 0.9300 . ?
C25 C26 1.381(8) . ?
C26 H26 0.9300 . ?
C26 C27 1.366(6) . ?
C27 H27 0.9300 . ?
C27 N12 1.337(5) . ?
C28 H28A 0.9700 . ?
C28 H28B 0.9700 . ?
C28 C29 1.470(6) . ?
C28 N11 1.495(5) . ?
C29 C30 1.387(6) . ?
C29 N13 1.356(5) . ?
C30 H30 0.9300 . ?
C30 C31 1.322(8) . ?
C31 H31 0.9300 . ?
C31 C32 1.392(9) . ?
C32 H32 0.9300 . ?
C32 C33 1.378(6) . ?
C33 H33 0.9300 . ?
C33 N13 1.333(5) . ?
C34 H34 0.9300 . ?
C34 C35 1.350(8) . ?
C34 N14 1.333(6) . ?
C35 H35 0.9300 . ?
C35 C36 1.348(11) . ?
C36 H36 0.9300 . ?
C36 C37 1.399(12) . ?
C37 H37 0.9300 . ?
C37 C38 1.382(7) . ?
C38 C39 1.485(7) . ?
C38 N14 1.342(6) . ?
C39 H39A 0.9700 . ?
C39 H39B 0.9700 . ?
C39 N15 1.473(5) . ?
C40 H40A 0.9700 . ?
C40 H40B 0.9700 . ?
C40 C41 1.492(6) . ?
C40 N15 1.494(4) . ?
C41 C42 1.388(5) . ?
C41 N16 1.328(4) . ?
C42 H42 0.9300 . ?
C42 C43 1.349(7) . ?
C43 H43 0.9300 . ?
C43 C44 1.353(7) . ?
C44 H44 0.9300 . ?
C44 C45 1.373(6) . ?
C45 H45 0.9300 . ?
C45 N16 1.337(5) . ?
C46 H46A 0.9700 . ?
C46 H46B 0.9700 . ?
C46 C47 1.483(7) . ?
C46 N15 1.476(6) . ?
C47 C48 1.394(7) . ?
C47 N17 1.326(6) . ?
C48 H48 0.9300 . ?
C48 C49 1.312(10) . ?
C49 H49 0.9300 . ?
C49 C50 1.370(9) . ?
C50 H50 0.9300 . ?
C50 C51 1.414(7) . ?
C51 H51 0.9300 . ?
C51 N17 1.342(6) . ?
Cl1 O4 1.423(6) . ?
Cl1 O3 1.341(6) . ?
Cl1 O2 1.394(4) . ?
Cl1 O1 1.381(5) . ?
Cl3 O11 1.412(6) . ?
Cl3 O12 1.477(8) . ?
Cl3 O16 1.428(12) . ?
Cl3 O15 0.987(19) . ?
Cl2 O8 1.329(5) . ?
Cl2 O7 1.415(4) . ?
Cl2 O6 1.387(4) . ?
Cl2 O5 1.351(5) . ?
Fe1 N4 2.008(2) . ?
Fe1 N6 2.003(2) . ?
Fe1 N8 1.999(2) . ?
Fe2 N1 1.988(3) . ?
Fe2 N2 1.958(3) 7_566 ?
Fe2 N10 2.078(3) . ?
Fe2 N11 2.137(3) . ?
Fe2 N12 2.080(3) . ?
Fe2 N13 2.100(3) . ?
Fe3 N3 2.038(3) . ?
Fe3 N14 2.130(3) . ?
Fe3 N15 2.211(3) . ?
Fe3 N16 2.114(3) . ?
Fe3 N17 2.128(3) . ?
Fe3 O1S 1.795(3) . ?
N4 N5 1.356(4) . ?
N6 N7 1.352(3) . ?
N8 N9 1.360(4) . ?
O1S C2S 1.348(6) . ?
C2S H2SA 0.9700 . ?
C2S H2SB 0.9700 . ?
C2S C1S 1.411(9) . ?
C1S H1SA 0.9600 . ?
C1S H1SB 0.9600 . ?
C1S H1SC 0.9600 . ?

loop_
_geom_torsion_atom_site_label_1
_geom_torsion_atom_site_label_2
_geom_torsion_atom_site_label_3
_geom_torsion_atom_site_label_4
_geom_torsion
_geom_torsion_site_symmetry_1
_geom_torsion_site_symmetry_2
_geom_torsion_site_symmetry_3
_geom_torsion_site_symmetry_4
_geom_torsion_publ_flag
C4 C5 C6 N5 -0.9(4) . . . . ?
C4 N4 N5 B1 178.8(3) . . . . ?
C4 N4 N5 C6 -1.2(3) . . . . ?
C5 C4 N4 Fe1 -170.6(2) . . . . ?
C5 C4 N4 N5 0.6(4) . . . . ?
C5 C6 N5 B1 -178.6(3) . . . . ?
C5 C6 N5 N4 1.3(4) . . . . ?
C7 C5 C6 N5 -179.8(4) . . . . ?
C8 C9 C10 N7 -0.1(4) . . . . ?
C8 N6 N7 B1 174.8(3) . . . . ?
C8 N6 N7 C10 0.4(3) . . . . ?
C9 C8 N6 Fe1 175.5(2) . . . . ?
C9 C8 N6 N7 -0.5(3) . . . . ?
C9 C10 N7 B1 -173.4(3) . . . . ?
C9 C10 N7 N6 -0.2(4) . . . . ?
C11 C9 C10 N7 179.2(4) . . . . ?
C12 C13 C14 N9 0.3(5) . . . . ?
C12 N8 N9 B1 -176.5(3) . . . . ?
C12 N8 N9 C14 0.7(4) . . . . ?
C13 C12 N8 Fe1 -175.6(3) . . . . ?
C13 C12 N8 N9 -0.5(4) . . . . ?
C13 C14 N9 B1 176.1(4) . . . . ?
C13 C14 N9 N8 -0.6(4) . . . . ?
C15 C13 C14 N9 179.7(5) . . . . ?
C16 C17 C18 C19 -1.5(8) . . . . ?
C17 C16 N10 C20 -0.3(5) . . . . ?
C17 C16 N10 Fe2 174.3(3) . . . . ?
C17 C18 C19 C20 -0.1(7) . . . . ?
C18 C19 C20 C21 -172.7(4) . . . . ?
C18 C19 C20 N10 1.6(6) . . . . ?
C19 C20 C21 N11 -159.2(3) . . . . ?
C19 C20 N10 C16 -1.4(5) . . . . ?
C19 C20 N10 Fe2 -176.6(3) . . . . ?
C20 C21 N11 C22 -150.3(3) . . . . ?
C20 C21 N11 C28 84.7(4) . . . . ?
C20 C21 N11 Fe2 -35.7(3) . . . . ?
C21 C20 N10 C16 173.2(3) . . . . ?
C21 C20 N10 Fe2 -2.0(4) . . . . ?
C22 C23 C24 C25 177.7(5) . . . . ?
C22 C23 N12 C27 -178.9(4) . . . . ?
C22 C23 N12 Fe2 -1.6(5) . . . . ?
C23 C22 N11 C21 157.2(3) . . . . ?
C23 C22 N11 C28 -77.8(4) . . . . ?
C23 C22 N11 Fe2 41.8(4) . . . . ?
C23 C24 C25 C26 1.0(10) . . . . ?
C24 C23 N12 C27 -0.9(7) . . . . ?
C24 C23 N12 Fe2 176.4(4) . . . . ?
C24 C25 C26 C27 -1.0(10) . . . . ?
C25 C26 C27 N12 0.1(8) . . . . ?
C26 C27 N12 C23 0.9(6) . . . . ?
C26 C27 N12 Fe2 -176.1(4) . . . . ?
C28 C29 C30 C31 173.8(6) . . . . ?
C28 C29 N13 C33 -174.9(4) . . . . ?
C28 C29 N13 Fe2 9.2(5) . . . . ?
C29 C28 N11 C21 -108.9(4) . . . . ?
C29 C28 N11 C22 125.9(4) . . . . ?
C29 C28 N11 Fe2 9.3(5) . . . . ?
C29 C30 C31 C32 1.3(10) . . . . ?
C30 C29 N13 C33 2.1(6) . . . . ?
C30 C29 N13 Fe2 -173.8(4) . . . . ?
C30 C31 C32 C33 1.1(10) . . . . ?
C31 C32 C33 N13 -2.1(9) . . . . ?
C32 C33 N13 C29 0.5(7) . . . . ?
C32 C33 N13 Fe2 175.9(4) . . . . ?
C34 C35 C36 C37 0.9(13) . . . . ?
C35 C34 N14 C38 0.6(7) . . . . ?
C35 C34 N14 Fe3 -179.2(5) . . . . ?
C35 C36 C37 C38 -0.7(12) . . . . ?
C36 C37 C38 C39 174.8(6) . . . . ?
C36 C37 C38 N14 0.4(9) . . . . ?
C37 C38 C39 N15 158.0(5) . . . . ?
C37 C38 N14 C34 -0.3(7) . . . . ?
C37 C38 N14 Fe3 179.5(4) . . . . ?
C38 C39 N15 C40 -85.8(4) . . . . ?
C38 C39 N15 C46 150.6(4) . . . . ?
C38 C39 N15 Fe3 34.5(4) . . . . ?
C39 C38 N14 C34 -175.1(4) . . . . ?
C39 C38 N14 Fe3 4.7(5) . . . . ?
C40 C41 C42 C43 -177.4(5) . . . . ?
C40 C41 N16 C45 178.4(4) . . . . ?
C40 C41 N16 Fe3 -11.4(4) . . . . ?
C41 C40 N15 C39 99.1(4) . . . . ?
C41 C40 N15 C46 -136.7(4) . . . . ?
C41 C40 N15 Fe3 -20.2(4) . . . . ?
C41 C42 C43 C44 -1.3(9) . . . . ?
C42 C41 N16 C45 0.6(6) . . . . ?
C42 C41 N16 Fe3 170.9(3) . . . . ?
C42 C43 C44 C45 1.6(9) . . . . ?
C43 C44 C45 N16 -0.8(9) . . . . ?
C44 C45 N16 C41 -0.3(7) . . . . ?
C44 C45 N16 Fe3 -170.0(4) . . . . ?
C46 C47 C48 C49 -176.1(5) . . . . ?
C46 C47 N17 C51 177.5(4) . . . . ?
C46 C47 N17 Fe3 5.3(5) . . . . ?
C47 C46 N15 C39 -156.4(3) . . . . ?
C47 C46 N15 C40 78.6(4) . . . . ?
C47 C46 N15 Fe3 -39.6(4) . . . . ?
C47 C48 C49 C50 -0.9(9) . . . . ?
C48 C47 N17 C51 2.2(6) . . . . ?
C48 C47 N17 Fe3 -170.0(3) . . . . ?
C48 C49 C50 C51 1.7(8) . . . . ?
C49 C50 C51 N17 -0.5(7) . . . . ?
C50 C51 N17 C47 -1.4(6) . . . . ?
C50 C51 N17 Fe3 170.1(3) . . . . ?
Fe1 N4 N5 B1 -8.5(3) . . . . ?
Fe1 N4 N5 C6 171.5(2) . . . . ?
Fe1 N6 N7 B1 -1.7(4) . . . . ?
Fe1 N6 N7 C10 -176.1(2) . . . . ?
Fe1 N8 N9 B1 -0.6(4) . . . . ?
Fe1 N8 N9 C14 176.6(2) . . . . ?
Fe3 O1S C2S C1S 80.2(9) . . . . ?
N3 Fe3 O1S C2S -5.3(6) . . . . ?
N4 C4 C5 C6 0.2(4) . . . . ?
N4 C4 C5 C7 179.1(4) . . . . ?
N5 B1 N7 C10 115.6(4) . . . . ?
N5 B1 N7 N6 -57.2(3) . . . . ?
N5 B1 N9 C14 -119.1(4) . . . . ?
N5 B1 N9 N8 57.3(4) . . . . ?
N6 C8 C9 C10 0.4(4) . . . . ?
N6 C8 C9 C11 -179.0(4) . . . . ?
N7 B1 N5 C6 -116.4(4) . . . . ?
N7 B1 N5 N4 63.7(3) . . . . ?
N7 B1 N9 C14 126.8(4) . . . . ?
N7 B1 N9 N8 -56.8(4) . . . . ?
N8 C12 C13 C14 0.2(4) . . . . ?
N8 C12 C13 C15 -179.3(4) . . . . ?
N9 B1 N5 C6 128.2(3) . . . . ?
N9 B1 N5 N4 -51.7(4) . . . . ?
N9 B1 N7 C10 -129.4(4) . . . . ?
N9 B1 N7 N6 57.8(4) . . . . ?
N10 C16 C17 C18 1.8(7) . . . . ?
N10 C20 C21 N11 26.3(4) . . . . ?
N11 C22 C23 C24 153.9(5) . . . . ?
N11 C22 C23 N12 -28.2(5) . . . . ?
N11 C28 C29 C30 170.6(4) . . . . ?
N11 C28 C29 N13 -12.5(6) . . . . ?
N12 C23 C24 C25 0.0(9) . . . . ?
N13 C29 C30 C31 -3.0(8) . . . . ?
N14 C34 C35 C36 -0.9(10) . . . . ?
N14 C38 C39 N15 -27.4(5) . . . . ?
N14 Fe3 O1S C2S 82.3(6) . . . . ?
N15 C40 C41 C42 -160.6(4) . . . . ?
N15 C40 C41 N16 21.7(5) . . . . ?
N15 C46 C47 C48 -160.3(4) . . . . ?
N15 C46 C47 N17 24.5(5) . . . . ?
N16 C41 C42 C43 0.2(7) . . . . ?
N16 Fe3 O1S C2S 166.8(6) . . . . ?
N17 C47 C48 C49 -1.1(8) . . . . ?
N17 Fe3 O1S C2S -97.9(6) . . . . ?

loop_
_platon_squeeze_void_nr
_platon_squeeze_void_average_x
_platon_squeeze_void_average_y
_platon_squeeze_void_average_z
_platon_squeeze_void_volume
_platon_squeeze_void_count_electrons
_platon_squeeze_void_content
1 0.500 -0.102 0.250 520 172 '4 C4H10O'
2 0.500 0.102 0.750 518 171 '4 C4H10O'
3 0.273 0.056 0.067 8 0 ' '
4 0.727 0.056 0.433 8 0 ' '
5 1.000 0.398 0.250 520 172 '4 C4H10O'
6 1.000 0.602 0.750 518 171 '4 C4H10O'
7 0.773 0.444 0.567 8 0 ' '
8 0.227 0.444 0.933 8 0 ' '
9 0.773 0.556 0.067 8 0 ' '
10 0.227 0.556 0.433 8 0 ' '
11 0.273 0.944 0.567 8 0 ' '
12 0.727 0.944 0.933 8 0 ' '
